data_4115847
loop_
_publ_author_name
'K. C. Kumara Swamy'
'Sudha Kumaraswamy'
'Praveen Kommana'

_publ_section_title
;
 Very Strong C-H...O, N-H...O, and O-H...O Hydrogen Bonds Involving a
 Cyclic Phosphate
;
_journal_name_full 'Journal of the American Chemical Society'
_journal_page_first 12642
_journal_page_last 12649
_journal_paper_doi 10.1021/ja010713x
_journal_volume 123
_journal_year 2001
_chemical_formula_sum 'C28.5 H38 N5 O4.5 P'
_chemical_formula_weight 553.61
_chemical_name_systematic
; 
 ? 
;
_space_group_IT_number 11
_symmetry_cell_setting monoclinic
_symmetry_space_group_name_Hall '-P 2yb'
_symmetry_space_group_name_H-M 'P 1 21/m 1'
_atom_sites_solution_hydrogens geom
_atom_sites_solution_primary direct
_atom_sites_solution_secondary difmap
_audit_creation_method SHELXL-97
_cell_angle_alpha 90.00
_cell_angle_beta 97.66(3)
_cell_angle_gamma 90.00
_cell_formula_units_Z 4
_cell_length_a 13.312(3)
_cell_length_b 14.871(3)
_cell_length_c 14.950(9)
_cell_measurement_temperature 293(2)
_cell_volume 2933(2)
_computing_structure_refinement 'SHELXL-97 (Sheldrick, 1997)'
_computing_structure_solution 'SHELXS-97 (Sheldrick, 1990)'
_diffrn_ambient_temperature 293(2)
_diffrn_measured_fraction_theta_full 0.999
_diffrn_measured_fraction_theta_max 0.999
_diffrn_radiation_monochromator graphite
_diffrn_radiation_source 'fine-focus sealed tube'
_diffrn_radiation_type MoK\a
_diffrn_radiation_wavelength 0.71073
_diffrn_reflns_av_R_equivalents 0.0201
_diffrn_reflns_av_sigmaI/netI 0.0883
_diffrn_reflns_limit_h_max 16
_diffrn_reflns_limit_h_min 0
_diffrn_reflns_limit_k_max 18
_diffrn_reflns_limit_k_min 0
_diffrn_reflns_limit_l_max 18
_diffrn_reflns_limit_l_min -18
_diffrn_reflns_number 6537
_diffrn_reflns_theta_full 26.45
_diffrn_reflns_theta_max 26.45
_diffrn_reflns_theta_min 1.37
_exptl_absorpt_coefficient_mu 0.137
_exptl_absorpt_correction_T_max 0.9731
_exptl_absorpt_correction_T_min 0.9472
_exptl_absorpt_correction_type none
_exptl_crystal_density_diffrn 1.254
_exptl_crystal_F_000 1180
_exptl_crystal_size_max 0.40
_exptl_crystal_size_mid 0.20
_exptl_crystal_size_min 0.20
_refine_diff_density_max 0.753
_refine_diff_density_min -0.285
_refine_diff_density_rms 0.051
_refine_ls_extinction_method none
_refine_ls_goodness_of_fit_ref 1.004
_refine_ls_hydrogen_treatment mixed
_refine_ls_matrix_type full
_refine_ls_number_parameters 423
_refine_ls_number_reflns 6283
_refine_ls_number_restraints 0
_refine_ls_restrained_S_all 1.004
_refine_ls_R_factor_all 0.1394
_refine_ls_R_factor_gt 0.0621
_refine_ls_shift/su_max 0.007
_refine_ls_shift/su_mean 0.000
_refine_ls_structure_factor_coef Fsqd
_refine_ls_weighting_details 'w=1/[\s^2^(Fo^2^)+(0.0899P)^2^+0.0298P] where P=(Fo^2^+2Fc^2^)/3'
_refine_ls_weighting_scheme calc
_refine_ls_wR_factor_gt 0.1632
_refine_ls_wR_factor_ref 0.2200
_reflns_number_gt 2420
_reflns_number_total 6283
_reflns_threshold_expression >2sigma(I)
_cod_data_source_file ja010713x_09.cif
_cod_data_source_block compound6
_cod_depositor_comments
;
The following automatic conversions were performed:

'_refine_ls_weighting_scheme' value 'calc
w=1/[\s^2^(Fo^2^)+(0.0899P)^2^+0.0298P] where P=(Fo^2^+2Fc^2^)/3' was
changed to 'calc'. New tag '_refine_ls_weighting_details' was
created. The value of the new tag was set to
'w=1/[\s^2^(Fo^2^)+(0.0899P)^2^+0.0298P] where P=(Fo^2^+2Fc^2^)/3'.

Automatic conversion script
Id: cif_fix_values 3143 2015-03-26 13:38:13Z robertas 
;
_cod_original_formula_sum 'C28.50 H38 N5 O4.50 P'
_cod_database_code 4115847

loop_
_symmetry_equiv_pos_as_xyz
'x, y, z'
'-x, y+1/2, -z'
'-x, -y, -z'
'x, -y-1/2, z'

loop_
_atom_site_label
_atom_site_type_symbol
_atom_site_fract_x
_atom_site_fract_y
_atom_site_fract_z
_atom_site_U_iso_or_equiv
_atom_site_adp_type
_atom_site_occupancy
_atom_site_calc_flag
_atom_site_refinement_flags
P1 P 0.43743(10) 0.2500 0.81264(8) 0.0559(4) Uani 1 d S
O1 O 0.36615(16) 0.16521(15) 0.78907(14) 0.0577(6) Uani 1 d .
O2 O 0.5219(2) 0.2500 0.7579(2) 0.0607(9) Uani 1 d S
O3 O 0.4619(2) 0.2500 0.9122(2) 0.0622(9) Uani 1 d S
H3 H 0.4183 0.2781 0.9344 0.093 Uiso 0.50 calc PR
C1 C 0.3590(2) 0.1223(2) 0.7050(2) 0.0565(8) Uani 1 d .
C2 C 0.4041(3) 0.0385(2) 0.6991(2) 0.0607(9) Uani 1 d .
C3 C 0.3937(3) 0.0005(2) 0.6131(2) 0.0666(10) Uani 1 d .
H3 H 0.4238 -0.0550 0.6058 0.080 Uiso 1 calc R
C4 C 0.3406(3) 0.0414(3) 0.5380(2) 0.0668(10) Uani 1 d .
C5 C 0.2921(3) 0.1218(2) 0.5493(2) 0.0633(9) Uani 1 d .
H5 H 0.2536 0.1486 0.4999 0.076 Uiso 1 calc R
C6 C 0.2997(2) 0.1635(2) 0.6329(2) 0.0572(8) Uani 1 d .
C7 C 0.2428(3) 0.2500 0.6440(3) 0.0570(12) Uani 1 d S
H7A H 0.1819 0.2500 0.6005 0.068 Uiso 1 calc SR
H7B H 0.2217 0.2500 0.7037 0.068 Uiso 1 calc SR
C8 C 0.4607(3) -0.0118(2) 0.7813(3) 0.0704(10) Uani 1 d .
C9 C 0.4901(4) -0.1073(3) 0.7572(3) 0.0985(15) Uani 1 d .
H9A H 0.4308 -0.1391 0.7304 0.148 Uiso 1 calc R
H9B H 0.5193 -0.1381 0.8109 0.148 Uiso 1 calc R
H9C H 0.5386 -0.1048 0.7152 0.148 Uiso 1 calc R
C10 C 0.3915(4) -0.0223(3) 0.8549(3) 0.1032(16) Uani 1 d .
H10A H 0.3722 0.0360 0.8741 0.155 Uiso 1 calc R
H10B H 0.4271 -0.0541 0.9054 0.155 Uiso 1 calc R
H10C H 0.3320 -0.0555 0.8313 0.155 Uiso 1 calc R
C11 C 0.5583(3) 0.0369(3) 0.8191(3) 0.1030(16) Uani 1 d .
H11A H 0.5968 0.0504 0.7709 0.154 Uiso 1 calc R
H11B H 0.5976 -0.0009 0.8626 0.154 Uiso 1 calc R
H11C H 0.5418 0.0918 0.8477 0.154 Uiso 1 calc R
C12 C 0.3352(4) -0.0015(3) 0.4457(3) 0.0934(14) Uani 1 d .
H12A H 0.3230 0.0441 0.4001 0.140 Uiso 1 calc R
H12B H 0.2809 -0.0445 0.4380 0.140 Uiso 1 calc R
H12C H 0.3981 -0.0312 0.4404 0.140 Uiso 1 calc R
N1 N 0.7593(4) 0.2500 0.3581(3) 0.0786(15) Uani 1 d S
N2 N 0.8354(4) 0.2500 0.5069(3) 0.0725(13) Uani 1 d S
N3 N 0.7495(4) 0.2500 0.6347(3) 0.0736(13) Uani 1 d S
N4 N 0.5688(4) 0.2500 0.5878(3) 0.0771(14) Uani 1 d S
N5 N 0.5633(4) 0.2500 0.4386(3) 0.0728(12) Uani 1 d S
C13 C 0.7487(4) 0.2500 0.4431(3) 0.0642(14) Uani 1 d S
C14 C 0.8309(5) 0.2500 0.5952(4) 0.0758(16) Uani 1 d S
H14 H 0.8925 0.2500 0.6327 0.091 Uiso 1 calc SR
C15 C 0.6639(5) 0.2500 0.5730(4) 0.0653(14) Uani 1 d S
C16 C 0.5107(5) 0.2500 0.5057(4) 0.0814(17) Uani 1 d S
H16 H 0.4402 0.2500 0.4983 0.098 Uiso 1 calc SR
C17 C 0.6599(4) 0.2500 0.4792(4) 0.0636(13) Uani 1 d S
P2 P 0.03777(11) 0.2500 0.36975(9) 0.0741(5) Uani 1 d S
O4 O 0.10605(17) 0.16388(19) 0.36012(16) 0.0730(7) Uani 1 d .
O5 O -0.0496(2) 0.2500 0.2967(2) 0.0729(10) Uani 1 d S
O6 O 0.0183(3) 0.2500 0.4651(2) 0.0942(14) Uani 1 d S
C18 C 0.1176(3) 0.1250(3) 0.2765(2) 0.0672(10) Uani 1 d .
C19 C 0.0665(3) 0.0461(3) 0.2469(3) 0.0794(12) Uani 1 d .
C20 C 0.0861(3) 0.0134(3) 0.1650(3) 0.0885(13) Uani 1 d .
H20 H 0.0516 -0.0380 0.1428 0.106 Uiso 1 calc R
C21 C 0.1536(4) 0.0518(3) 0.1135(3) 0.0823(12) Uani 1 d .
C22 C 0.2043(3) 0.1277(3) 0.1472(3) 0.0706(10) Uani 1 d .
H22 H 0.2514 0.1541 0.1147 0.085 Uiso 1 calc R
C23 C 0.1872(3) 0.1655(3) 0.2279(2) 0.0627(9) Uani 1 d .
C24 C 0.2436(4) 0.2500 0.2613(4) 0.0659(14) Uani 1 d S
H24A H 0.3099 0.2500 0.2411 0.079 Uiso 1 calc SR
H24B H 0.2535 0.2500 0.3268 0.079 Uiso 1 calc SR
C25 C -0.0037(4) -0.0073(4) 0.3027(4) 0.1040(16) Uani 1 d .
C26 C 0.0541(5) -0.0315(4) 0.3930(4) 0.146(2) Uani 1 d .
H26A H 0.0713 0.0224 0.4270 0.219 Uiso 1 calc R
H26B H 0.1150 -0.0629 0.3842 0.219 Uiso 1 calc R
H26C H 0.0129 -0.0693 0.4253 0.219 Uiso 1 calc R
C27 C -0.0299(6) -0.1004(4) 0.2617(4) 0.180(3) Uani 1 d .
H27A H -0.0521 -0.1390 0.3067 0.270 Uiso 1 calc R
H27B H 0.0291 -0.1259 0.2409 0.270 Uiso 1 calc R
H27C H -0.0830 -0.0947 0.2119 0.270 Uiso 1 calc R
C28 C -0.1006(5) 0.0410(5) 0.3083(8) 0.270(6) Uani 1 d .
H28A H -0.1417 0.0063 0.3437 0.404 Uiso 1 calc R
H28B H -0.1362 0.0492 0.2487 0.404 Uiso 1 calc R
H28C H -0.0864 0.0986 0.3361 0.404 Uiso 1 calc R
C29 C 0.1721(4) 0.0099(4) 0.0248(3) 0.1173(17) Uani 1 d .
H29A H 0.2197 -0.0385 0.0362 0.176 Uiso 1 calc R
H29B H 0.1989 0.0545 -0.0120 0.176 Uiso 1 calc R
H29C H 0.1093 -0.0128 -0.0061 0.176 Uiso 1 calc R
N6 N -0.2758(5) 0.2500 -0.1515(3) 0.093(2) Uani 1 d S
N7 N -0.3498(4) 0.2500 -0.0119(4) 0.0775(15) Uani 1 d S
N8 N -0.2587(4) 0.2500 0.1320(3) 0.0835(15) Uani 1 d S
N9 N -0.0824(4) 0.2500 0.1184(3) 0.0876(16) Uani 1 d S
N10 N -0.0816(4) 0.2500 -0.0329(3) 0.0883(15) Uani 1 d S
C30 C -0.2630(5) 0.2500 -0.0636(4) 0.0793(16) Uani 1 d S
C31 C -0.3442(5) 0.2500 0.0763(5) 0.0868(18) Uani 1 d S
H31 H -0.4046 0.2500 0.1012 0.104 Uiso 1 calc SR
C32 C -0.1793(6) 0.2500 0.0857(4) 0.0752(16) Uani 1 d S
C33 C -0.0277(6) 0.2500 0.0485(4) 0.098(2) Uani 1 d S
H33 H 0.0428 0.2500 0.0568 0.118 Uiso 1 calc SR
C34 C -0.1747(5) 0.2500 -0.0100(4) 0.0867(18) Uani 1 d S
O7 O 0.2932(7) 0.2500 0.9934(5) 0.224(4) Uani 1 d S
C35 C 0.2074(9) 0.2500 0.9251(7) 0.198(5) Uani 1 d S
H35A H 0.1491 0.2716 0.9501 0.297 Uiso 0.50 calc PR
H35B H 0.1949 0.1899 0.9029 0.297 Uiso 0.50 calc PR
H35C H 0.2205 0.2885 0.8764 0.297 Uiso 0.50 calc PR
HN1A H 0.830(3) 0.2500 0.327(3) 0.050 Uiso 1 d S
HN1B H 0.713(4) 0.2500 0.331(3) 0.050 Uiso 1 d S
HN6A H -0.235(4) 0.2500 -0.181(3) 0.050 Uiso 1 d S
HN6B H -0.324(4) 0.2500 -0.179(3) 0.050 Uiso 1 d S
HN2 H 0.895(4) 0.2500 0.482(3) 0.050 Uiso 1 d S
HN4 H 0.551(3) 0.2500 0.639(3) 0.050 Uiso 1 d S
HN9 H -0.065(3) 0.2500 0.175(3) 0.050 Uiso 1 d S
HN7 H -0.408(4) 0.2500 -0.034(3) 0.050 Uiso 1 d S

loop_
_atom_site_aniso_label
_atom_site_aniso_U_11
_atom_site_aniso_U_22
_atom_site_aniso_U_33
_atom_site_aniso_U_23
_atom_site_aniso_U_13
_atom_site_aniso_U_12
P1 0.0487(7) 0.0627(8) 0.0529(7) 0.000 -0.0060(6) 0.000
O1 0.0524(13) 0.0592(14) 0.0574(13) 0.0009(11) -0.0081(10) -0.0016(11)
O2 0.055(2) 0.070(2) 0.0555(19) 0.000 0.0015(16) 0.000
O3 0.056(2) 0.076(2) 0.0531(19) 0.000 -0.0003(16) 0.000
C1 0.0492(19) 0.050(2) 0.066(2) 0.0011(16) -0.0079(16) -0.0007(16)
C2 0.052(2) 0.054(2) 0.071(2) 0.0040(17) -0.0106(17) -0.0067(17)
C3 0.064(2) 0.056(2) 0.074(2) -0.0043(18) -0.0085(19) 0.0032(19)
C4 0.062(2) 0.064(2) 0.069(2) -0.0081(18) -0.0106(18) -0.005(2)
C5 0.060(2) 0.060(2) 0.064(2) 0.0002(17) -0.0157(17) -0.0069(19)
C6 0.0465(18) 0.054(2) 0.067(2) 0.0006(17) -0.0102(16) -0.0035(16)
C7 0.042(3) 0.057(3) 0.065(3) 0.000 -0.019(2) 0.000
C8 0.072(3) 0.058(2) 0.074(2) 0.0036(19) -0.015(2) 0.005(2)
C9 0.114(4) 0.065(3) 0.106(3) 0.006(2) -0.023(3) 0.027(3)
C10 0.127(4) 0.084(3) 0.099(3) 0.028(3) 0.016(3) 0.023(3)
C11 0.083(3) 0.080(3) 0.130(4) 0.002(3) -0.046(3) 0.005(3)
C12 0.099(3) 0.096(3) 0.079(3) -0.015(2) -0.010(2) 0.009(3)
N1 0.048(3) 0.136(4) 0.051(3) 0.000 0.003(2) 0.000
N2 0.068(3) 0.092(3) 0.059(3) 0.000 0.013(2) 0.000
N3 0.078(3) 0.068(3) 0.077(3) 0.000 0.019(3) 0.000
N4 0.092(4) 0.077(3) 0.067(3) 0.000 0.029(3) 0.000
N5 0.062(3) 0.088(3) 0.068(3) 0.000 0.006(2) 0.000
C13 0.070(4) 0.075(3) 0.046(3) 0.000 -0.001(3) 0.000
C14 0.078(4) 0.072(4) 0.074(4) 0.000 -0.001(3) 0.000
C15 0.077(4) 0.053(3) 0.067(3) 0.000 0.013(3) 0.000
C16 0.080(4) 0.089(4) 0.074(4) 0.000 0.005(3) 0.000
C17 0.060(3) 0.065(3) 0.067(3) 0.000 0.015(3) 0.000
P2 0.0449(8) 0.1213(13) 0.0524(8) 0.000 -0.0068(6) 0.000
O4 0.0512(14) 0.105(2) 0.0591(15) 0.0111(14) -0.0064(11) 0.0011(15)
O5 0.0437(19) 0.119(3) 0.0513(19) 0.000 -0.0111(15) 0.000
O6 0.057(2) 0.174(4) 0.049(2) 0.000 -0.0044(17) 0.000
C18 0.052(2) 0.079(3) 0.066(2) 0.016(2) -0.0069(17) 0.004(2)
C19 0.065(2) 0.080(3) 0.086(3) 0.019(2) -0.016(2) -0.009(2)
C20 0.078(3) 0.078(3) 0.102(3) 0.001(3) -0.019(3) -0.002(3)
C21 0.085(3) 0.069(3) 0.088(3) -0.004(2) -0.008(2) 0.009(2)
C22 0.062(2) 0.069(3) 0.079(3) 0.004(2) 0.005(2) 0.009(2)
C23 0.0476(19) 0.068(2) 0.069(2) 0.0059(19) -0.0037(17) 0.0009(18)
C24 0.047(3) 0.071(3) 0.078(4) 0.000 0.003(3) 0.000
C25 0.077(3) 0.102(4) 0.126(4) 0.035(3) -0.013(3) -0.028(3)
C26 0.161(6) 0.157(6) 0.123(4) 0.046(4) 0.028(4) -0.036(5)
C27 0.239(9) 0.127(5) 0.164(6) 0.030(4) -0.010(6) -0.097(6)
C28 0.090(4) 0.155(6) 0.588(18) 0.173(9) 0.136(8) 0.025(5)
C29 0.129(4) 0.105(4) 0.116(4) -0.030(3) 0.011(3) -0.001(4)
N6 0.081(4) 0.155(5) 0.040(3) 0.000 -0.003(2) 0.000
N7 0.063(3) 0.068(3) 0.091(4) 0.000 -0.026(3) 0.000
N8 0.074(3) 0.084(3) 0.081(3) 0.000 -0.032(3) 0.000
N9 0.098(4) 0.117(4) 0.043(3) 0.000 -0.010(3) 0.000
N10 0.077(4) 0.119(4) 0.071(3) 0.000 0.018(3) 0.000
C30 0.084(4) 0.075(4) 0.072(4) 0.000 -0.013(3) 0.000
C31 0.086(5) 0.072(4) 0.094(5) 0.000 -0.022(4) 0.000
C32 0.102(5) 0.067(4) 0.049(3) 0.000 -0.017(3) 0.000
C33 0.099(5) 0.128(6) 0.062(4) 0.000 -0.006(4) 0.000
C34 0.085(5) 0.080(4) 0.090(5) 0.000 -0.008(4) 0.000
O7 0.181(7) 0.383(13) 0.121(5) 0.000 0.073(5) 0.000
C35 0.148(10) 0.314(16) 0.139(9) 0.000 0.047(8) 0.000

loop_
_atom_type_symbol
_atom_type_description
_atom_type_scat_dispersion_real
_atom_type_scat_dispersion_imag
_atom_type_scat_source
C C 0.0033 0.0016 'International Tables Vol C Tables 4.2.6.8 and 6.1.1.4'
H H 0.0000 0.0000 'International Tables Vol C Tables 4.2.6.8 and 6.1.1.4'
O O 0.0106 0.0060 'International Tables Vol C Tables 4.2.6.8 and 6.1.1.4'
P P 0.1023 0.0942 'International Tables Vol C Tables 4.2.6.8 and 6.1.1.4'
N N 0.0061 0.0033 'International Tables Vol C Tables 4.2.6.8 and 6.1.1.4'

loop_
_geom_angle_atom_site_label_1
_geom_angle_atom_site_label_2
_geom_angle_atom_site_label_3
_geom_angle
_geom_angle_site_symmetry_1
_geom_angle_site_symmetry_3
O2 P1 O3 118.4(2) . .
O2 P1 O1 110.70(11) . .
O3 P1 O1 105.52(12) . .
O2 P1 O1 110.70(11) . 4_565
O3 P1 O1 105.52(12) . 4_565
O1 P1 O1 105.02(17) . 4_565
C1 O1 P1 121.8(2) . .
C2 C1 C6 123.4(3) . .
C2 C1 O1 119.1(3) . .
C6 C1 O1 117.3(3) . .
C1 C2 C3 115.5(3) . .
C1 C2 C8 123.5(3) . .
C3 C2 C8 121.0(3) . .
C4 C3 C2 123.1(4) . .
C5 C4 C3 118.6(3) . .
C5 C4 C12 120.7(3) . .
C3 C4 C12 120.8(4) . .
C4 C5 C6 121.2(3) . .
C5 C6 C1 117.9(3) . .
C5 C6 C7 120.1(3) . .
C1 C6 C7 122.0(3) . .
C6 C7 C6 116.5(4) 4_565 .
C11 C8 C9 107.2(3) . .
C11 C8 C10 110.2(4) . .
C9 C8 C10 105.7(3) . .
C11 C8 C2 111.4(3) . .
C9 C8 C2 112.0(3) . .
C10 C8 C2 110.1(3) . .
C14 N2 C13 122.5(5) . .
C14 N3 C15 111.2(5) . .
C15 N4 C16 107.0(5) . .
C16 N5 C17 103.5(5) . .
N1 C13 C17 126.9(5) . .
N1 C13 N2 118.9(5) . .
C17 C13 N2 114.2(5) . .
N3 C14 N2 127.0(6) . .
N4 C15 N3 128.4(5) . .
N4 C15 C17 105.1(5) . .
N3 C15 C17 126.5(5) . .
N5 C16 N4 113.4(6) . .
N5 C17 C13 130.3(5) . .
N5 C17 C15 111.1(5) . .
C13 C17 C15 118.6(5) . .
O6 P2 O5 119.1(2) . .
O6 P2 O4 105.23(13) . 4_565
O5 P2 O4 109.57(12) . 4_565
O6 P2 O4 105.23(13) . .
O5 P2 O4 109.57(12) . .
O4 P2 O4 107.50(19) 4_565 .
C18 O4 P2 123.0(2) . .
C23 C18 C19 121.9(4) . .
C23 C18 O4 116.6(3) . .
C19 C18 O4 121.3(4) . .
C20 C19 C18 115.9(4) . .
C20 C19 C25 119.7(4) . .
C18 C19 C25 124.3(4) . .
C19 C20 C21 124.4(4) . .
C22 C21 C20 117.2(4) . .
C22 C21 C29 122.0(5) . .
C20 C21 C29 120.8(4) . .
C23 C22 C21 121.8(4) . .
C22 C23 C18 118.7(4) . .
C22 C23 C24 119.7(4) . .
C18 C23 C24 121.5(4) . .
C23 C24 C23 112.2(4) . 4_565
C28 C25 C26 114.1(6) . .
C28 C25 C27 107.8(6) . .
C26 C25 C27 101.8(4) . .
C28 C25 C19 111.8(4) . .
C26 C25 C19 109.3(4) . .
C27 C25 C19 111.6(5) . .
C31 N7 C30 125.8(5) . .
C31 N8 C32 110.4(6) . .
C32 N9 C33 108.3(5) . .
C33 N10 C34 100.0(5) . .
N6 C30 C34 126.4(7) . .
N6 C30 N7 121.5(6) . .
C34 C30 N7 112.1(6) . .
N7 C31 N8 124.3(7) . .
N9 C32 N8 127.5(5) . .
N9 C32 C34 101.5(6) . .
N8 C32 C34 130.9(6) . .
N10 C33 N9 115.3(6) . .
N10 C33 C34 40.0(3) . .
N9 C33 C34 75.3(4) . .
C30 C34 N10 128.6(7) . .
C30 C34 C32 116.5(7) . .
N10 C34 C32 114.9(6) . .
C30 C34 C33 168.6(6) . .
N10 C34 C33 40.0(3) . .
C32 C34 C33 74.9(5) . .

loop_
_geom_bond_atom_site_label_1
_geom_bond_atom_site_label_2
_geom_bond_distance
_geom_bond_site_symmetry_2
P1 O2 1.476(3) .
P1 O3 1.481(3) .
P1 O1 1.589(2) .
P1 O1 1.589(2) 4_565
O1 C1 1.401(4) .
C1 C2 1.391(5) .
C1 C6 1.391(4) .
C2 C3 1.395(5) .
C2 C8 1.546(5) .
C3 C4 1.385(5) .
C4 C5 1.381(5) .
C4 C12 1.514(5) .
C5 C6 1.387(5) .
C6 C7 1.512(4) .
C7 C6 1.512(4) 4_565
C8 C11 1.528(5) .
C8 C9 1.529(5) .
C8 C10 1.534(6) .
N1 C13 1.296(6) .
N2 C14 1.329(7) .
N2 C13 1.395(7) .
N3 C14 1.301(7) .
N3 C15 1.367(7) .
N4 C15 1.314(7) .
N4 C16 1.361(7) .
N5 C16 1.297(7) .
N5 C17 1.346(7) .
C13 C17 1.365(7) .
C15 C17 1.395(7) .
P2 O6 1.482(4) .
P2 O5 1.485(3) .
P2 O4 1.588(3) 4_565
P2 O4 1.588(3) .
O4 C18 1.405(4) .
C18 C23 1.389(5) .
C18 C19 1.398(5) .
C19 C20 1.374(6) .
C19 C25 1.552(6) .
C20 C21 1.383(6) .
C21 C22 1.376(5) .
C21 C29 1.514(6) .
C22 C23 1.376(5) .
C23 C24 1.514(4) .
C24 C23 1.514(4) 4_565
C25 C28 1.488(8) .
C25 C26 1.506(7) .
C25 C27 1.535(7) .
N6 C30 1.303(7) .
N7 C31 1.311(8) .
N7 C30 1.473(8) .
N8 C31 1.318(7) .
N8 C32 1.338(8) .
N9 C32 1.318(8) .
N9 C33 1.352(8) .
N10 C33 1.328(7) .
N10 C34 1.329(8) .
C30 C34 1.331(8) .
C32 C34 1.440(8) .
C33 C34 2.035(10) .
O7 C35 1.427(11) .

loop_
_geom_hbond_atom_site_label_D
_geom_hbond_atom_site_label_H
_geom_hbond_atom_site_label_A
_geom_hbond_distance_DH
_geom_hbond_distance_HA
_geom_hbond_distance_DA
_geom_hbond_angle_DHA
_geom_hbond_site_symmetry_A
N1 HN1A O5 1.11(4) 1.72(5) 2.817(6) 170(3) 1_655
N1 HN1B N8 0.69(5) 3.04(5) 3.358(7) 111(5) 1_655
N2 HN2 O6 0.92(4) 1.70(5) 2.594(6) 165(4) 1_655
N4 HN4 O2 0.84(4) 1.86(5) 2.698(6) 176(5) .
N6 HN6B O2 0.71(5) 2.14(5) 2.849(7) 172(5) 1_454
N6 HN6A N3 0.75(4) 2.73(5) 3.258(7) 129(5) 1_454
N7 HN7 O3 0.80(5) 1.81(5) 2.611(6) 178(5) 1_454
N9 HN9 O5 0.84(4) 1.81(4) 2.643(6) 171(4) .
O3 H3 O7 0.82 2.03 2.691(8) 137.5 .
